data_7022837
loop_
_publ_author_name
'Kissel, Alexander A.'
'Lyubov, Dmitry M.'
'Mahrova, Tatyana V.'
'Fukin, Georgy K.'
'Cherkasov, Anton V.'
'Glukhova, Tatyana A.'
'Cui, Dongmei'
'Trifonov, Alexander A.'

_publ_section_title
;
 Rare-earth dichloro and bis(alkyl) complexes supported by bulky
 amido-imino ligand. Synthesis, structure, reactivity and catalytic
 activity in isoprene polymerization.
;
_journal_issue 25
_journal_name_full 'Dalton transactions (Cambridge, England : 2003)'
_journal_page_first 9211
_journal_page_last 9225
_journal_paper_doi 10.1039/c3dt33108c
_journal_volume 42
_journal_year 2013
_chemical_formula_sum 'C34 H52 Cl2 N2 O2 Y'
_chemical_formula_weight 680.59
_chemical_name_systematic
;
?
;
_space_group_IT_number 14
_symmetry_cell_setting monoclinic
_symmetry_space_group_name_Hall '-P 2yn'
_symmetry_space_group_name_H-M 'P 1 21/n 1'
_atom_sites_solution_hydrogens geom
_atom_sites_solution_primary direct
_atom_sites_solution_secondary difmap
_audit_creation_method SHELXL-97
_cell_angle_alpha 90.00
_cell_angle_beta 105.3320(10)
_cell_angle_gamma 90.00
_cell_formula_units_Z 4
_cell_length_a 10.1030(6)
_cell_length_b 19.7166(12)
_cell_length_c 18.5131(11)
_cell_measurement_reflns_used 900
_cell_measurement_temperature 100(2)
_cell_measurement_theta_max 30
_cell_measurement_theta_min 2
_cell_volume 3556.5(4)
_computing_cell_refinement 'Bruker SMART'
_computing_data_collection 'Bruker SMART'
_computing_data_reduction 'Bruker SHELXTL'
_computing_molecular_graphics 'Bruker SHELXTL'
_computing_publication_material 'Bruker SHELXTL'
_computing_structure_refinement 'SHELXL-97 (Sheldrick, 2008)'
_computing_structure_solution 'SHELXS-97 (Sheldrick, 2008)'
_diffrn_ambient_temperature 100(2)
_diffrn_measured_fraction_theta_full 0.995
_diffrn_measured_fraction_theta_max 0.995
_diffrn_measurement_device_type 'CCD area detector'
_diffrn_measurement_method 'phi and omega scans'
_diffrn_radiation_monochromator graphite
_diffrn_radiation_source 'fine-focus sealed tube'
_diffrn_radiation_type MoK\a
_diffrn_radiation_wavelength 0.71073
_diffrn_reflns_av_R_equivalents 0.0320
_diffrn_reflns_av_sigmaI/netI 0.0272
_diffrn_reflns_limit_h_max 12
_diffrn_reflns_limit_h_min -12
_diffrn_reflns_limit_k_max 24
_diffrn_reflns_limit_k_min -24
_diffrn_reflns_limit_l_max 22
_diffrn_reflns_limit_l_min -22
_diffrn_reflns_number 30475
_diffrn_reflns_theta_full 26.00
_diffrn_reflns_theta_max 26.00
_diffrn_reflns_theta_min 2.10
_exptl_absorpt_coefficient_mu 1.820
_exptl_absorpt_correction_T_max 0.7719
_exptl_absorpt_correction_T_min 0.5935
_exptl_absorpt_correction_type multi-scan
_exptl_absorpt_process_details 'SADABS (Sheldrick, 1998a)'
_exptl_crystal_colour red
_exptl_crystal_density_diffrn 1.271
_exptl_crystal_density_method 'not measured'
_exptl_crystal_description prism
_exptl_crystal_F_000 1436
_exptl_crystal_size_max 0.32
_exptl_crystal_size_mid 0.20
_exptl_crystal_size_min 0.15
_refine_diff_density_max 0.531
_refine_diff_density_min -0.229
_refine_diff_density_rms 0.061
_refine_ls_extinction_method none
_refine_ls_goodness_of_fit_ref 1.039
_refine_ls_hydrogen_treatment constr
_refine_ls_matrix_type full
_refine_ls_number_parameters 378
_refine_ls_number_reflns 6974
_refine_ls_number_restraints 0
_refine_ls_restrained_S_all 1.039
_refine_ls_R_factor_all 0.0402
_refine_ls_R_factor_gt 0.0292
_refine_ls_shift/su_max 0.001
_refine_ls_shift/su_mean 0.000
_refine_ls_structure_factor_coef Fsqd
_refine_ls_weighting_details 'calc w=1/[\s^2^(Fo^2^)+(0.0409P)^2^+0.5640P] where P=(Fo^2^+2Fc^2^)/3'
_refine_ls_weighting_scheme calc
_refine_ls_wR_factor_gt 0.0670
_refine_ls_wR_factor_ref 0.0703
_reflns_number_gt 5876
_reflns_number_total 6974
_reflns_threshold_expression >2sigma(I)
_cod_data_source_file c3dt33108c.txt
_cod_data_source_block ydadclm
_cod_depositor_comments
;
The following automatic conversions were performed:

'_symmetry_cell_setting' value 'Monoclinic' changed to 'monoclinic'
according to /home/saulius/struct/CIF-dictionaries/cif_core.dic
dictionary named 'cif_core.dic' version 2.4.2 from 2011-04-26.

Automatic conversion script
Id: cif_fix_values 1891 2012-01-12 08:04:46Z andrius 
;
_cod_original_sg_symbol_H-M P2(1)/n
_cod_database_code 7022837

loop_
_symmetry_equiv_pos_as_xyz
'x, y, z'
'-x+1/2, y+1/2, -z+1/2'
'-x, -y, -z'
'x-1/2, -y-1/2, z-1/2'

loop_
_atom_site_label
_atom_site_type_symbol
_atom_site_fract_x
_atom_site_fract_y
_atom_site_fract_z
_atom_site_U_iso_or_equiv
_atom_site_adp_type
_atom_site_occupancy
_atom_site_symmetry_multiplicity
_atom_site_calc_flag
_atom_site_refinement_flags
Y1 Y -0.158749(14) 0.597356(7) 0.111315(7) 0.01383(3) Uani 1 1 d .
Cl1 Cl -0.39115(4) 0.553928(18) 0.12443(2) 0.01919(8) Uani 1 1 d .
Cl2 Cl 0.05399(4) 0.61313(2) 0.06100(2) 0.02234(9) Uani 1 1 d .
O1 O -0.28066(11) 0.61754(5) -0.01398(6) 0.0201(2) Uani 1 1 d .
O2 O -0.10269(10) 0.48111(5) 0.11838(6) 0.0200(2) Uani 1 1 d .
N1 N -0.04973(12) 0.61358(6) 0.24041(6) 0.0145(3) Uani 1 1 d .
N2 N -0.18775(11) 0.71137(6) 0.14545(7) 0.0146(3) Uani 1 1 d .
C1 C -0.13970(15) 0.72459(8) 0.21808(8) 0.0188(3) Uani 1 1 d .
H1A H -0.1531 0.7681 0.2369 0.023 Uiso 1 1 calc R
C2 C -0.06947(15) 0.67446(7) 0.26680(8) 0.0188(3) Uani 1 1 d .
H2A H -0.0358 0.6839 0.3188 0.023 Uiso 1 1 calc R
C3 C 0.03166(15) 0.56648(7) 0.29310(8) 0.0151(3) Uani 1 1 d .
C4 C -0.03366(15) 0.52004(7) 0.33010(8) 0.0172(3) Uani 1 1 d .
C5 C 0.04744(16) 0.47426(7) 0.38041(8) 0.0211(4) Uani 1 1 d .
H5A H 0.0050 0.4430 0.4063 0.025 Uiso 1 1 calc R
C6 C 0.18871(16) 0.47372(8) 0.39314(8) 0.0227(4) Uani 1 1 d .
H6A H 0.2426 0.4420 0.4272 0.027 Uiso 1 1 calc R
C7 C 0.25115(16) 0.51950(8) 0.35607(9) 0.0207(4) Uani 1 1 d .
H7A H 0.3482 0.5188 0.3652 0.025 Uiso 1 1 calc R
C8 C 0.17503(15) 0.56664(7) 0.30565(8) 0.0169(3) Uani 1 1 d .
C9 C 0.24881(15) 0.61819(8) 0.26830(8) 0.0188(3) Uani 1 1 d .
H9A H 0.1781 0.6407 0.2271 0.023 Uiso 1 1 calc R
C10 C 0.31588(19) 0.67306(9) 0.32461(10) 0.0330(4) Uani 1 1 d .
H10A H 0.3554 0.7081 0.2991 0.049 Uiso 1 1 calc R
H10B H 0.3885 0.6527 0.3646 0.049 Uiso 1 1 calc R
H10C H 0.2466 0.6935 0.3462 0.049 Uiso 1 1 calc R
C11 C 0.35501(16) 0.58589(9) 0.23373(10) 0.0281(4) Uani 1 1 d .
H11A H 0.3096 0.5532 0.1953 0.042 Uiso 1 1 calc R
H11B H 0.4246 0.5625 0.2728 0.042 Uiso 1 1 calc R
H11C H 0.3990 0.6212 0.2109 0.042 Uiso 1 1 calc R
C12 C -0.18853(15) 0.52124(8) 0.31984(9) 0.0213(4) Uani 1 1 d .
H12A H -0.2300 0.5508 0.2758 0.026 Uiso 1 1 calc R
C13 C -0.25220(18) 0.45064(9) 0.30349(10) 0.0313(4) Uani 1 1 d .
H13A H -0.2297 0.4317 0.2592 0.047 Uiso 1 1 calc R
H13B H -0.3521 0.4540 0.2941 0.047 Uiso 1 1 calc R
H13C H -0.2156 0.4210 0.3466 0.047 Uiso 1 1 calc R
C14 C -0.22287(17) 0.55216(10) 0.38819(10) 0.0344(5) Uani 1 1 d .
H14A H -0.1878 0.5987 0.3954 0.052 Uiso 1 1 calc R
H14B H -0.1802 0.5251 0.4326 0.052 Uiso 1 1 calc R
H14C H -0.3226 0.5526 0.3805 0.052 Uiso 1 1 calc R
C15 C -0.24560(14) 0.76658(7) 0.09663(8) 0.0141(3) Uani 1 1 d .
C16 C -0.15721(14) 0.80920(7) 0.06956(8) 0.0152(3) Uani 1 1 d .
C17 C -0.21547(15) 0.85960(7) 0.01816(8) 0.0178(3) Uani 1 1 d .
H17A H -0.1574 0.8892 0.0000 0.021 Uiso 1 1 calc R
C18 C -0.35632(15) 0.86734(7) -0.00695(8) 0.0190(3) Uani 1 1 d .
H18A H -0.3944 0.9015 -0.0426 0.023 Uiso 1 1 calc R
C19 C -0.44129(15) 0.82505(7) 0.02015(8) 0.0177(3) Uani 1 1 d .
H19A H -0.5379 0.8307 0.0028 0.021 Uiso 1 1 calc R
C20 C -0.38865(14) 0.77414(7) 0.07242(8) 0.0154(3) Uani 1 1 d .
C21 C -0.48631(14) 0.73093(7) 0.10276(8) 0.0182(3) Uani 1 1 d .
H21A H -0.4314 0.6939 0.1336 0.022 Uiso 1 1 calc R
C22 C -0.59723(16) 0.69771(8) 0.04041(9) 0.0247(4) Uani 1 1 d .
H22A H -0.5540 0.6696 0.0094 0.037 Uiso 1 1 calc R
H22B H -0.6531 0.7329 0.0093 0.037 Uiso 1 1 calc R
H22C H -0.6558 0.6693 0.0625 0.037 Uiso 1 1 calc R
C23 C -0.54946(16) 0.77373(8) 0.15441(9) 0.0246(4) Uani 1 1 d .
H23A H -0.4765 0.7901 0.1969 0.037 Uiso 1 1 calc R
H23B H -0.6140 0.7459 0.1728 0.037 Uiso 1 1 calc R
H23C H -0.5982 0.8125 0.1264 0.037 Uiso 1 1 calc R
C24 C -0.00175(14) 0.80130(8) 0.09491(8) 0.0189(3) Uani 1 1 d .
H24A H 0.0189 0.7556 0.1187 0.023 Uiso 1 1 calc R
C25 C 0.06428(15) 0.80489(9) 0.02965(9) 0.0244(4) Uani 1 1 d .
H25A H 0.0196 0.7722 -0.0090 0.037 Uiso 1 1 calc R
H25B H 0.1622 0.7940 0.0476 0.037 Uiso 1 1 calc R
H25C H 0.0534 0.8507 0.0085 0.037 Uiso 1 1 calc R
C26 C 0.06048(16) 0.85493(9) 0.15430(9) 0.0258(4) Uani 1 1 d .
H26A H 0.0204 0.8503 0.1968 0.039 Uiso 1 1 calc R
H26B H 0.0407 0.9003 0.1325 0.039 Uiso 1 1 calc R
H26C H 0.1600 0.8484 0.1715 0.039 Uiso 1 1 calc R
C27 C -0.26527(16) 0.67359(8) -0.06262(8) 0.0212(4) Uani 1 1 d .
H27A H -0.1786 0.6695 -0.0776 0.025 Uiso 1 1 calc R
H27B H -0.2662 0.7177 -0.0373 0.025 Uiso 1 1 calc R
C28 C -0.38841(18) 0.66684(8) -0.12983(9) 0.0272(4) Uani 1 1 d .
H28A H -0.4713 0.6874 -0.1199 0.033 Uiso 1 1 calc R
H28B H -0.3710 0.6882 -0.1748 0.033 Uiso 1 1 calc R
C29 C -0.40299(18) 0.59070(8) -0.13880(9) 0.0265(4) Uani 1 1 d .
H29A H -0.3380 0.5723 -0.1656 0.032 Uiso 1 1 calc R
H29B H -0.4976 0.5780 -0.1665 0.032 Uiso 1 1 calc R
C30 C -0.36912(17) 0.56535(8) -0.05882(9) 0.0251(4) Uani 1 1 d .
H30A H -0.4538 0.5595 -0.0422 0.030 Uiso 1 1 calc R
H30B H -0.3205 0.5213 -0.0542 0.030 Uiso 1 1 calc R
C31 C -0.19326(17) 0.42184(8) 0.09925(9) 0.0238(4) Uani 1 1 d .
H31A H -0.2272 0.4168 0.0442 0.029 Uiso 1 1 calc R
H31B H -0.2730 0.4265 0.1205 0.029 Uiso 1 1 calc R
C32 C -0.10561(18) 0.36064(8) 0.13340(10) 0.0289(4) Uani 1 1 d .
H32A H -0.1526 0.3331 0.1639 0.035 Uiso 1 1 calc R
H32B H -0.0861 0.3316 0.0938 0.035 Uiso 1 1 calc R
C33 C 0.02632(18) 0.39149(8) 0.18226(9) 0.0262(4) Uani 1 1 d .
H33A H 0.0185 0.4009 0.2335 0.031 Uiso 1 1 calc R
H33B H 0.1060 0.3614 0.1852 0.031 Uiso 1 1 calc R
C34 C 0.03794(15) 0.45623(8) 0.14094(9) 0.0226(4) Uani 1 1 d .
H34A H 0.0993 0.4891 0.1741 0.027 Uiso 1 1 calc R
H34B H 0.0732 0.4472 0.0968 0.027 Uiso 1 1 calc R

loop_
_atom_site_aniso_label
_atom_site_aniso_U_11
_atom_site_aniso_U_22
_atom_site_aniso_U_33
_atom_site_aniso_U_23
_atom_site_aniso_U_13
_atom_site_aniso_U_12
Y1 0.01553(7) 0.01264(7) 0.01258(6) -0.00030(5) 0.00240(5) -0.00093(5)
Cl1 0.01800(16) 0.01802(17) 0.02186(18) -0.00024(14) 0.00584(14) -0.00263(14)
Cl2 0.02014(17) 0.0285(2) 0.02006(18) 0.00077(15) 0.00826(14) -0.00139(15)
O1 0.0228(5) 0.0204(5) 0.0141(5) 0.0021(4) -0.0004(4) -0.0065(4)
O2 0.0187(5) 0.0145(5) 0.0265(6) -0.0023(4) 0.0053(4) -0.0004(4)
N1 0.0154(6) 0.0143(6) 0.0134(6) 0.0010(5) 0.0030(5) 0.0004(5)
N2 0.0133(5) 0.0142(6) 0.0161(6) 0.0013(5) 0.0034(5) 0.0002(5)
C1 0.0226(7) 0.0152(7) 0.0183(7) -0.0017(6) 0.0051(6) 0.0010(6)
C2 0.0239(8) 0.0181(7) 0.0130(7) -0.0014(6) 0.0022(6) -0.0007(6)
C3 0.0208(7) 0.0132(7) 0.0099(6) -0.0016(5) 0.0015(6) 0.0015(6)
C4 0.0238(7) 0.0146(7) 0.0122(7) -0.0027(6) 0.0031(6) -0.0023(6)
C5 0.0320(8) 0.0145(7) 0.0157(7) -0.0004(6) 0.0044(6) -0.0020(6)
C6 0.0321(9) 0.0167(7) 0.0174(8) 0.0023(6) 0.0030(7) 0.0076(6)
C7 0.0203(7) 0.0211(8) 0.0199(8) -0.0010(6) 0.0039(6) 0.0049(6)
C8 0.0209(7) 0.0162(7) 0.0136(7) -0.0023(6) 0.0045(6) 0.0011(6)
C9 0.0184(7) 0.0203(7) 0.0176(7) 0.0027(6) 0.0048(6) 0.0010(6)
C10 0.0488(10) 0.0256(9) 0.0288(9) -0.0041(7) 0.0178(8) -0.0125(8)
C11 0.0253(8) 0.0311(9) 0.0321(9) 0.0002(7) 0.0151(7) 0.0019(7)
C12 0.0224(7) 0.0227(8) 0.0172(7) 0.0044(6) 0.0024(6) -0.0061(6)
C13 0.0327(9) 0.0340(9) 0.0248(9) 0.0017(7) 0.0034(7) -0.0146(8)
C14 0.0238(8) 0.0449(11) 0.0335(10) -0.0091(8) 0.0061(7) -0.0010(8)
C15 0.0185(7) 0.0113(7) 0.0116(6) -0.0017(5) 0.0024(6) 0.0012(6)
C16 0.0172(7) 0.0125(7) 0.0157(7) -0.0035(5) 0.0037(6) 0.0002(6)
C17 0.0211(7) 0.0155(7) 0.0180(7) -0.0006(6) 0.0071(6) -0.0019(6)
C18 0.0238(7) 0.0156(7) 0.0163(7) 0.0020(6) 0.0034(6) 0.0038(6)
C19 0.0157(7) 0.0200(7) 0.0158(7) -0.0015(6) 0.0010(6) 0.0029(6)
C20 0.0178(7) 0.0138(7) 0.0141(7) -0.0048(6) 0.0033(6) 0.0006(6)
C21 0.0171(7) 0.0149(7) 0.0237(8) 0.0014(6) 0.0071(6) 0.0010(6)
C22 0.0204(7) 0.0238(8) 0.0302(9) -0.0029(7) 0.0073(7) -0.0033(7)
C23 0.0265(8) 0.0241(8) 0.0256(8) -0.0011(7) 0.0112(7) -0.0012(7)
C24 0.0157(7) 0.0178(7) 0.0225(8) 0.0046(6) 0.0038(6) 0.0001(6)
C25 0.0186(7) 0.0287(9) 0.0270(8) -0.0019(7) 0.0077(6) -0.0003(7)
C26 0.0195(8) 0.0322(9) 0.0233(8) -0.0025(7) 0.0018(6) -0.0038(7)
C27 0.0303(8) 0.0164(7) 0.0168(7) 0.0007(6) 0.0064(6) -0.0041(6)
C28 0.0334(9) 0.0260(9) 0.0190(8) 0.0047(7) 0.0011(7) 0.0021(7)
C29 0.0300(8) 0.0287(9) 0.0176(8) -0.0002(7) 0.0006(7) -0.0084(7)
C30 0.0311(9) 0.0207(8) 0.0185(8) -0.0010(6) -0.0024(7) -0.0091(7)
C31 0.0292(8) 0.0144(7) 0.0290(8) -0.0034(6) 0.0098(7) -0.0053(6)
C32 0.0398(9) 0.0174(8) 0.0313(9) 0.0018(7) 0.0125(8) 0.0007(7)
C33 0.0353(9) 0.0244(8) 0.0209(8) 0.0025(6) 0.0110(7) 0.0098(7)
C34 0.0216(7) 0.0206(8) 0.0255(8) -0.0020(6) 0.0063(6) 0.0047(6)

loop_
_atom_type_symbol
_atom_type_description
_atom_type_scat_dispersion_real
_atom_type_scat_dispersion_imag
_atom_type_scat_source
C C 0.0033 0.0016 'International Tables Vol C Tables 4.2.6.8 and 6.1.1.4'
H H 0.0000 0.0000 'International Tables Vol C Tables 4.2.6.8 and 6.1.1.4'
N N 0.0061 0.0033 'International Tables Vol C Tables 4.2.6.8 and 6.1.1.4'
O O 0.0106 0.0060 'International Tables Vol C Tables 4.2.6.8 and 6.1.1.4'
Cl Cl 0.1484 0.1585 'International Tables Vol C Tables 4.2.6.8 and 6.1.1.4'
Y Y -2.7962 3.5667 'International Tables Vol C Tables 4.2.6.8 and 6.1.1.4'

loop_
_geom_angle_atom_site_label_1
_geom_angle_atom_site_label_2
_geom_angle_atom_site_label_3
_geom_angle
O1 Y1 O2 105.94(4)
O1 Y1 N1 162.09(4)
O2 Y1 N1 91.97(4)
O1 Y1 N2 91.89(4)
O2 Y1 N2 162.00(4)
N1 Y1 N2 70.22(4)
O1 Y1 Cl1 84.06(3)
O2 Y1 Cl1 83.27(3)
N1 Y1 Cl1 98.16(3)
N2 Y1 Cl1 96.33(3)
O1 Y1 Cl2 83.83(3)
O2 Y1 Cl2 85.77(3)
N1 Y1 Cl2 97.95(3)
N2 Y1 Cl2 98.93(3)
Cl1 Y1 Cl2 160.779(13)
C27 O1 C30 109.28(11)
C27 O1 Y1 128.49(8)
C30 O1 Y1 121.35(8)
C34 O2 C31 107.43(11)
C34 O2 Y1 123.07(8)
C31 O2 Y1 129.44(9)
C2 N1 C3 116.62(12)
C2 N1 Y1 114.61(9)
C3 N1 Y1 128.76(9)
C1 N2 C15 117.83(12)
C1 N2 Y1 114.66(9)
C15 N2 Y1 127.47(9)
N2 C1 C2 120.09(13)
N1 C2 C1 120.03(13)
C8 C3 C4 121.09(13)
C8 C3 N1 119.38(13)
C4 C3 N1 119.52(13)
C5 C4 C3 118.49(14)
C5 C4 C12 119.65(14)
C3 C4 C12 121.77(13)
C6 C5 C4 121.03(15)
C7 C6 C5 119.72(14)
C6 C7 C8 121.58(14)
C7 C8 C3 118.09(14)
C7 C8 C9 119.79(13)
C3 C8 C9 122.08(13)
C11 C9 C8 113.14(13)
C11 C9 C10 110.30(13)
C8 C9 C10 110.03(13)
C14 C12 C4 110.72(12)
C14 C12 C13 110.61(14)
C4 C12 C13 111.97(13)
C20 C15 C16 121.22(13)
C20 C15 N2 119.65(13)
C16 C15 N2 118.96(12)
C17 C16 C15 118.31(13)
C17 C16 C24 119.86(13)
C15 C16 C24 121.83(12)
C18 C17 C16 121.27(14)
C19 C18 C17 119.58(13)
C18 C19 C20 121.67(13)
C19 C20 C15 117.93(13)
C19 C20 C21 119.55(13)
C15 C20 C21 122.49(13)
C20 C21 C22 112.30(13)
C20 C21 C23 109.85(12)
C22 C21 C23 111.33(12)
C16 C24 C25 112.44(12)
C16 C24 C26 110.11(12)
C25 C24 C26 110.65(13)
O1 C27 C28 104.00(12)
C29 C28 C27 102.26(13)
C28 C29 C30 103.29(13)
O1 C30 C29 105.55(12)
O2 C31 C32 105.79(12)
C33 C32 C31 104.46(13)
C34 C33 C32 102.10(13)
O2 C34 C33 103.27(13)

loop_
_geom_bond_atom_site_label_1
_geom_bond_atom_site_label_2
_geom_bond_distance
Y1 O1 2.3549(10)
Y1 O2 2.3563(10)
Y1 N1 2.3739(11)
Y1 N2 2.3741(12)
Y1 Cl1 2.5703(4)
Y1 Cl2 2.5774(4)
O1 C27 1.4595(18)
O1 C30 1.4677(18)
O2 C34 1.4560(18)
O2 C31 1.4685(18)
N1 C2 1.3307(19)
N1 C3 1.4373(18)
N2 C1 1.3290(18)
N2 C15 1.4367(18)
C1 C2 1.398(2)
C3 C8 1.405(2)
C3 C4 1.408(2)
C4 C5 1.396(2)
C4 C12 1.526(2)
C5 C6 1.384(2)
C6 C7 1.383(2)
C7 C8 1.395(2)
C8 C9 1.530(2)
C9 C11 1.526(2)
C9 C10 1.531(2)
C12 C14 1.525(2)
C12 C13 1.530(2)
C15 C20 1.4033(19)
C15 C16 1.411(2)
C16 C17 1.394(2)
C16 C24 1.524(2)
C17 C18 1.384(2)
C18 C19 1.383(2)
C19 C20 1.398(2)
C20 C21 1.519(2)
C21 C22 1.527(2)
C21 C23 1.535(2)
C24 C25 1.528(2)
C24 C26 1.535(2)
C27 C28 1.515(2)
C28 C29 1.513(2)
C29 C30 1.514(2)
C31 C32 1.531(2)
C32 C33 1.526(2)
C33 C34 1.508(2)
